data_4074256
loop_
_publ_author_name
'Ma, Liping'
'Zhang, Jie'
'Zhang, Zhengxing'
'Cai, Ruifang'
'Chen, Zhenxia'
'Zhou, Xigeng'

_publ_section_title
;
 Reactivity of Organolanthanide Derivatives Containing
 theo-Aminothiophenolate Ligand toward Carbodiimide
;
_journal_issue 19
_journal_name_full Organometallics
_journal_page_first 4571
_journal_paper_doi 10.1021/om060491h
_journal_volume 25
_journal_year 2006
_chemical_formula_sum 'C40 H48 Dy2 N2 O2 S2'
_chemical_formula_weight 977.92
_chemical_name_systematic
; 
 ? 
;
_space_group_IT_number 14
_symmetry_cell_setting monoclinic
_symmetry_space_group_name_Hall '-P 2ybc'
_symmetry_space_group_name_H-M 'P 1 21/c 1'
_atom_sites_solution_hydrogens geom
_atom_sites_solution_primary direct
_atom_sites_solution_secondary difmap
_audit_creation_method SHELXL-97
_cell_angle_alpha 90.00
_cell_angle_beta 103.967(4)
_cell_angle_gamma 90.00
_cell_formula_units_Z 2
_cell_length_a 10.986(3)
_cell_length_b 10.686(3)
_cell_length_c 17.002(5)
_cell_measurement_reflns_used 712
_cell_measurement_temperature 293(2)
_cell_measurement_theta_max 22.771
_cell_measurement_theta_min 2.699
_cell_volume 1937.0(9)
_computing_cell_refinement 'Bruker SMART'
_computing_data_collection 'Bruker SMART'
_computing_data_reduction 'Bruker SHELXTL'
_computing_molecular_graphics 'Bruker SHELXTL'
_computing_publication_material 'Bruker SHELXTL'
_computing_structure_refinement 'SHELXL-97 (Sheldrick, 1997)'
_computing_structure_solution 'SHELXS-97 (Sheldrick, 1990)'
_diffrn_ambient_temperature 293(2)
_diffrn_measured_fraction_theta_full 0.996
_diffrn_measured_fraction_theta_max 0.996
_diffrn_measurement_device_type 'CCD area detector'
_diffrn_measurement_method 'phi and omega scans'
_diffrn_radiation_monochromator graphite
_diffrn_radiation_source 'fine-focus sealed tube'
_diffrn_radiation_type MoK\a
_diffrn_radiation_wavelength 0.71073
_diffrn_reflns_av_R_equivalents 0.0430
_diffrn_reflns_av_sigmaI/netI 0.0740
_diffrn_reflns_limit_h_max 11
_diffrn_reflns_limit_h_min -13
_diffrn_reflns_limit_k_max 13
_diffrn_reflns_limit_k_min -13
_diffrn_reflns_limit_l_max 20
_diffrn_reflns_limit_l_min -19
_diffrn_reflns_number 8759
_diffrn_reflns_theta_full 26.01
_diffrn_reflns_theta_max 26.01
_diffrn_reflns_theta_min 1.91
_diffrn_standards_decay_% 7.81
_exptl_absorpt_coefficient_mu 3.971
_exptl_absorpt_correction_T_max 0.6922
_exptl_absorpt_correction_T_min 0.5873
_exptl_absorpt_correction_type multi-scan
_exptl_absorpt_process_details sadabs
_exptl_crystal_density_diffrn 1.677
_exptl_crystal_density_method 'not measured'
_exptl_crystal_F_000 964
_exptl_crystal_size_max 0.15
_exptl_crystal_size_mid 0.10
_exptl_crystal_size_min 0.10
_refine_diff_density_max 1.026
_refine_diff_density_min -1.043
_refine_diff_density_rms 0.103
_refine_ls_extinction_method none
_refine_ls_goodness_of_fit_ref 0.854
_refine_ls_hydrogen_treatment constr
_refine_ls_matrix_type full
_refine_ls_number_parameters 217
_refine_ls_number_reflns 3790
_refine_ls_number_restraints 0
_refine_ls_restrained_S_all 0.854
_refine_ls_R_factor_all 0.0618
_refine_ls_R_factor_gt 0.0345
_refine_ls_shift/su_max 0.006
_refine_ls_shift/su_mean 0.001
_refine_ls_structure_factor_coef Fsqd
_refine_ls_weighting_details 'calc w=1/[\s^2^(Fo^2^)+(0.0206P)^2^+0.0000P] where P=(Fo^2^+2Fc^2^)/3'
_refine_ls_weighting_scheme calc
_refine_ls_wR_factor_gt 0.0599
_refine_ls_wR_factor_ref 0.0643
_reflns_number_gt 2515
_reflns_number_total 3790
_reflns_threshold_expression >2sigma(I)
_cod_data_source_file om060491hsi20060717_022749.cif
_cod_data_source_block f60509c
_cod_depositor_comments
;
The following automatic conversions were performed:

'_symmetry_cell_setting' value 'Monoclinic' changed to 'monoclinic'
according to /home/saulius/struct/CIF-dictionaries/cif_core.dic
dictionary named 'cif_core.dic' version 2.4.1 from 2010-06-29.

Automatic conversion script
Id: cif_fix_values 1715 2011-07-08 13:25:40Z adriana 
;
_cod_original_sg_symbol_H-M P2(1)/c
_cod_database_code 4074256

loop_
_symmetry_equiv_pos_as_xyz
'x, y, z'
'-x, y+1/2, -z+1/2'
'-x, -y, -z'
'x, -y-1/2, z-1/2'

loop_
_atom_site_label
_atom_site_type_symbol
_atom_site_fract_x
_atom_site_fract_y
_atom_site_fract_z
_atom_site_U_iso_or_equiv
_atom_site_adp_type
_atom_site_occupancy
_atom_site_symmetry_multiplicity
_atom_site_calc_flag
_atom_site_refinement_flags
Dy1 Dy 0.41506(3) 0.62737(3) 0.085376(16) 0.03895(9) Uani 1 1 d .
S1 S 0.63307(16) 0.55539(15) 0.04261(10) 0.0501(4) Uani 1 1 d .
N1 N 0.6054(4) 0.7481(4) 0.1567(3) 0.0428(12) Uani 1 1 d .
H1B H 0.5796 0.8180 0.1774 0.051 Uiso 1 1 calc R
H1C H 0.6478 0.7018 0.1986 0.051 Uiso 1 1 calc R
C1 C 0.4805(7) 0.4701(8) 0.2119(4) 0.064(2) Uani 1 1 d .
H1A H 0.5602 0.4248 0.2284 0.077 Uiso 1 1 calc R
C2 C 0.3706(7) 0.4235(6) 0.1639(4) 0.0601(19) Uani 1 1 d .
H2A H 0.3600 0.3389 0.1409 0.072 Uiso 1 1 calc R
C3 C 0.2745(7) 0.5044(8) 0.1656(4) 0.068(2) Uani 1 1 d .
H3A H 0.1849 0.4863 0.1456 0.082 Uiso 1 1 calc R
C4 C 0.3255(8) 0.6042(7) 0.2167(4) 0.073(2) Uani 1 1 d .
H4A H 0.2770 0.6679 0.2373 0.088 Uiso 1 1 calc R
C5 C 0.4512(8) 0.5823(8) 0.2454(4) 0.071(2) Uani 1 1 d .
H5A H 0.5076 0.6293 0.2888 0.086 Uiso 1 1 calc R
C6 C 0.2228(9) 0.7259(8) -0.0193(6) 0.083(3) Uani 1 1 d .
H6A H 0.1516 0.6783 -0.0512 0.100 Uiso 1 1 calc R
C7 C 0.2240(10) 0.7847(11) 0.0497(7) 0.101(3) Uani 1 1 d .
H7A H 0.1542 0.7869 0.0762 0.121 Uiso 1 1 calc R
C8 C 0.3274(13) 0.8576(8) 0.0695(5) 0.101(4) Uani 1 1 d .
H8A H 0.3437 0.9215 0.1121 0.121 Uiso 1 1 calc R
C9 C 0.3916(8) 0.8451(9) 0.0097(8) 0.097(3) Uani 1 1 d .
H9A H 0.4601 0.8986 0.0017 0.116 Uiso 1 1 calc R
C10 C 0.3226(11) 0.7613(9) -0.0459(5) 0.079(3) Uani 1 1 d .
H10A H 0.3354 0.7444 -0.0999 0.094 Uiso 1 1 calc R
C11 C 0.6910(5) 0.7841(6) 0.1088(3) 0.0397(14) Uani 1 1 d .
C12 C 0.7503(6) 0.9010(6) 0.1174(3) 0.0499(17) Uani 1 1 d .
H12A H 0.7314 0.9597 0.1531 0.060 Uiso 1 1 calc R
C13 C 0.8357(6) 0.9290(6) 0.0736(4) 0.0591(19) Uani 1 1 d .
H13A H 0.8726 1.0078 0.0782 0.071 Uiso 1 1 calc R
C14 C 0.8675(6) 0.8426(7) 0.0234(4) 0.062(2) Uani 1 1 d .
H14A H 0.9284 0.8613 -0.0045 0.075 Uiso 1 1 calc R
C15 C 0.8094(6) 0.7274(7) 0.0138(4) 0.0563(18) Uani 1 1 d .
H15A H 0.8310 0.6693 -0.0212 0.068 Uiso 1 1 calc R
C16 C 0.7190(5) 0.6962(6) 0.0553(3) 0.0423(15) Uani 1 1 d .
O1 O 0.2040(5) 0.0967(7) 0.2234(3) 0.0943(19) Uani 1 1 d .
C17 C 0.1499(9) -0.0107(9) 0.2450(6) 0.104(3) Uani 1 1 d .
H17A H 0.2115 -0.0585 0.2840 0.125 Uiso 1 1 calc R
H17B H 0.1185 -0.0626 0.1976 0.125 Uiso 1 1 calc R
C18 C 0.0469(9) 0.0269(9) 0.2805(5) 0.097(3) Uani 1 1 d .
H18A H 0.0728 0.0248 0.3392 0.116 Uiso 1 1 calc R
H18B H -0.0247 -0.0282 0.2627 0.116 Uiso 1 1 calc R
C19 C 0.0148(7) 0.1583(8) 0.2508(5) 0.086(3) Uani 1 1 d .
H19A H -0.0719 0.1638 0.2201 0.103 Uiso 1 1 calc R
H19B H 0.0279 0.2167 0.2957 0.103 Uiso 1 1 calc R
C20 C 0.1017(8) 0.1846(9) 0.1984(5) 0.096(3) Uani 1 1 d .
H20A H 0.0600 0.1723 0.1417 0.116 Uiso 1 1 calc R
H20B H 0.1323 0.2700 0.2058 0.116 Uiso 1 1 calc R

loop_
_atom_site_aniso_label
_atom_site_aniso_U_11
_atom_site_aniso_U_22
_atom_site_aniso_U_33
_atom_site_aniso_U_23
_atom_site_aniso_U_13
_atom_site_aniso_U_12
Dy1 0.04282(16) 0.03776(16) 0.03990(15) 0.00171(16) 0.01706(11) 0.00282(17)
S1 0.0556(11) 0.0408(10) 0.0627(11) -0.0146(8) 0.0312(9) -0.0090(8)
N1 0.044(3) 0.044(3) 0.044(3) -0.003(2) 0.017(2) -0.002(2)
C1 0.062(5) 0.082(6) 0.051(4) 0.030(4) 0.016(4) -0.002(4)
C2 0.078(5) 0.047(4) 0.063(5) 0.013(4) 0.032(4) -0.010(4)
C3 0.056(5) 0.094(6) 0.062(5) 0.013(5) 0.032(4) -0.017(5)
C4 0.095(6) 0.078(6) 0.069(5) -0.002(5) 0.065(5) -0.005(5)
C5 0.087(6) 0.090(7) 0.040(4) 0.006(4) 0.019(4) -0.032(5)
C6 0.075(7) 0.072(6) 0.083(7) 0.003(5) -0.018(5) 0.021(5)
C7 0.093(8) 0.115(9) 0.100(8) 0.019(7) 0.036(7) 0.070(7)
C8 0.144(10) 0.052(6) 0.080(6) -0.026(5) -0.024(7) 0.048(6)
C9 0.062(6) 0.065(7) 0.152(9) 0.061(6) 0.002(6) -0.001(5)
C10 0.113(8) 0.070(6) 0.058(5) 0.029(5) 0.030(6) 0.040(6)
C11 0.039(4) 0.043(4) 0.036(3) -0.001(3) 0.007(3) 0.001(3)
C12 0.056(4) 0.046(5) 0.045(4) -0.003(3) 0.007(3) -0.005(3)
C13 0.069(5) 0.049(4) 0.062(5) 0.004(4) 0.020(4) -0.019(4)
C14 0.055(4) 0.077(6) 0.059(4) -0.001(4) 0.023(4) -0.019(4)
C15 0.055(4) 0.063(5) 0.057(4) -0.017(4) 0.025(4) -0.009(4)
C16 0.034(3) 0.047(4) 0.046(4) -0.006(3) 0.010(3) -0.010(3)
O1 0.064(4) 0.114(5) 0.116(5) -0.023(4) 0.041(4) -0.018(4)
C17 0.073(7) 0.100(8) 0.136(9) -0.022(7) 0.020(6) 0.001(6)
C18 0.094(7) 0.097(8) 0.098(7) 0.000(6) 0.020(6) -0.025(6)
C19 0.064(6) 0.090(9) 0.103(7) -0.015(5) 0.020(5) -0.005(5)
C20 0.081(7) 0.107(8) 0.096(7) 0.022(6) 0.011(6) -0.018(6)

loop_
_atom_type_symbol
_atom_type_description
_atom_type_scat_dispersion_real
_atom_type_scat_dispersion_imag
_atom_type_scat_source
C C 0.0033 0.0016 'International Tables Vol C Tables 4.2.6.8 and 6.1.1.4'
H H 0.0000 0.0000 'International Tables Vol C Tables 4.2.6.8 and 6.1.1.4'
S S 0.1246 0.1234 'International Tables Vol C Tables 4.2.6.8 and 6.1.1.4'
Dy Dy -0.1892 4.4098 'International Tables Vol C Tables 4.2.6.8 and 6.1.1.4'
N N 0.0061 0.0033 'International Tables Vol C Tables 4.2.6.8 and 6.1.1.4'
O O 0.0106 0.0060 'International Tables Vol C Tables 4.2.6.8 and 6.1.1.4'

loop_
_geom_angle_atom_site_label_1
_geom_angle_atom_site_label_2
_geom_angle_atom_site_label_3
_geom_angle
_geom_angle_site_symmetry_3
N1 Dy1 C6 124.1(2) .
N1 Dy1 C8 79.1(3) .
C6 Dy1 C8 48.9(3) .
N1 Dy1 C10 103.6(3) .
C6 Dy1 C10 29.4(2) .
C8 Dy1 C10 49.4(2) .
N1 Dy1 C9 75.8(3) .
C6 Dy1 C9 49.5(3) .
C8 Dy1 C9 30.3(2) .
C10 Dy1 C9 30.5(2) .
N1 Dy1 C7 107.9(3) .
C6 Dy1 C7 29.2(2) .
C8 Dy1 C7 29.7(3) .
C10 Dy1 C7 48.6(3) .
C9 Dy1 C7 49.4(3) .
N1 Dy1 C3 121.95(19) .
C6 Dy1 C3 94.3(3) .
C8 Dy1 C3 105.8(4) .
C10 Dy1 C3 123.5(3) .
C9 Dy1 C3 133.5(3) .
C7 Dy1 C3 84.5(3) .
N1 Dy1 C4 94.4(2) .
C6 Dy1 C4 101.9(3) .
C8 Dy1 C4 88.4(3) .
C10 Dy1 C4 128.0(3) .
C9 Dy1 C4 118.6(3) .
C7 Dy1 C4 79.5(3) .
C3 Dy1 C4 30.7(2) .
N1 Dy1 C2 114.3(2) .
C6 Dy1 C2 116.9(3) .
C8 Dy1 C2 135.2(4) .
C10 Dy1 C2 142.0(3) .
C9 Dy1 C2 163.2(3) .
C7 Dy1 C2 113.8(3) .
C3 Dy1 C2 29.9(2) .
C4 Dy1 C2 49.7(2) .
N1 Dy1 C1 84.5(2) .
C6 Dy1 C1 143.9(3) .
C8 Dy1 C1 133.4(3) .
C10 Dy1 C1 171.9(3) .
C9 Dy1 C1 156.4(4) .
C7 Dy1 C1 128.7(3) .
C3 Dy1 C1 49.7(2) .
C4 Dy1 C1 49.6(2) .
C2 Dy1 C1 29.84(19) .
N1 Dy1 C5 72.63(19) .
C6 Dy1 C5 130.8(3) .
C8 Dy1 C5 103.4(3) .
C10 Dy1 C5 152.0(3) .
C9 Dy1 C5 128.5(4) .
C7 Dy1 C5 105.1(3) .
C3 Dy1 C5 49.6(2) .
C4 Dy1 C5 29.6(2) .
C2 Dy1 C5 49.3(2) .
C1 Dy1 C5 30.1(2) .
N1 Dy1 S1 66.27(11) .
C6 Dy1 S1 122.4(3) .
C8 Dy1 S1 123.4(3) .
C10 Dy1 S1 96.3(2) .
C9 Dy1 S1 96.1(2) .
C7 Dy1 S1 143.5(2) .
C3 Dy1 S1 130.25(19) .
C4 Dy1 S1 135.4(2) .
C2 Dy1 S1 100.32(17) .
C1 Dy1 S1 87.45(17) .
C5 Dy1 S1 106.8(2) .
C16 S1 Dy1 101.6(2) .
C16 S1 Dy1 131.9(2) 3_665
Dy1 S1 Dy1 111.95(6) 3_665
C11 N1 Dy1 116.6(3) .
C2 C1 C5 107.3(7) .
C2 C1 Dy1 74.0(4) .
C5 C1 Dy1 75.3(4) .
C3 C2 C1 109.2(7) .
C3 C2 Dy1 74.3(4) .
C1 C2 Dy1 76.1(4) .
C2 C3 C4 107.4(7) .
C2 C3 Dy1 75.8(4) .
C4 C3 Dy1 75.3(4) .
C5 C4 C3 107.9(7) .
C5 C4 Dy1 76.7(4) .
C3 C4 Dy1 74.0(4) .
C4 C5 C1 108.3(7) .
C4 C5 Dy1 73.7(4) .
C1 C5 Dy1 74.6(4) .
C7 C6 C10 109.3(10) .
C7 C6 Dy1 75.9(5) .
C10 C6 Dy1 75.7(5) .
C6 C7 C8 108.7(9) .
C6 C7 Dy1 74.9(5) .
C8 C7 Dy1 74.7(5) .
C7 C8 C9 108.1(8) .
C7 C8 Dy1 75.6(5) .
C9 C8 Dy1 75.3(5) .
C8 C9 C10 105.8(8) .
C8 C9 Dy1 74.5(5) .
C10 C9 Dy1 74.7(4) .
C6 C10 C9 108.2(8) .
C6 C10 Dy1 75.0(4) .
C9 C10 Dy1 74.9(4) .
C16 C11 C12 120.1(6) .
C16 C11 N1 117.8(5) .
C12 C11 N1 122.0(5) .
C13 C12 C11 120.1(6) .
C14 C13 C12 120.6(6) .
C13 C14 C15 119.9(6) .
C14 C15 C16 121.4(6) .
C15 C16 C11 117.8(6) .
C15 C16 S1 124.7(5) .
C11 C16 S1 117.4(4) .
C17 O1 C20 105.3(6) .
O1 C17 C18 107.8(7) .
C17 C18 C19 105.1(7) .
C20 C19 C18 104.2(7) .
O1 C20 C19 105.5(6) .

loop_
_geom_bond_atom_site_label_1
_geom_bond_atom_site_label_2
_geom_bond_distance
_geom_bond_site_symmetry_2
Dy1 N1 2.507(4) .
Dy1 C6 2.631(7) .
Dy1 C8 2.632(8) .
Dy1 C10 2.639(7) .
Dy1 C9 2.641(7) .
Dy1 C7 2.643(8) .
Dy1 C3 2.644(6) .
Dy1 C4 2.659(6) .
Dy1 C2 2.662(6) .
Dy1 C1 2.688(6) .
Dy1 C5 2.696(6) .
Dy1 S1 2.7743(17) .
S1 C16 1.761(6) .
S1 Dy1 2.8764(16) 3_665
N1 C11 1.438(6) .
C1 C2 1.378(9) .
C1 C5 1.397(9) .
C2 C3 1.370(9) .
C3 C4 1.404(9) .
C4 C5 1.369(10) .
C6 C7 1.328(10) .
C6 C10 1.336(10) .
C7 C8 1.351(12) .
C8 C9 1.377(11) .
C9 C10 1.387(11) .
C11 C16 1.392(7) .
C11 C12 1.400(8) .
C12 C13 1.365(7) .
C13 C14 1.359(8) .
C14 C15 1.379(8) .
C15 C16 1.391(7) .
O1 C17 1.383(9) .
O1 C20 1.447(9) .
C17 C18 1.462(10) .
C18 C19 1.506(11) .
C19 C20 1.482(9) .

loop_
_geom_hbond_atom_site_label_D
_geom_hbond_atom_site_label_H
_geom_hbond_atom_site_label_A
_geom_hbond_distance_DH
_geom_hbond_distance_HA
_geom_hbond_distance_DA
_geom_hbond_angle_DHA
_geom_hbond_site_symmetry_A
N1 H1C O1 0.90 2.15 3.016(7) 161.0 2_655
